data_7115001
loop_
_publ_author_name
'Majumdar, Partha'
'Kamar, Kunal K.'
'Goswami, Sreebrata'
'Casti\~neiras, Alfonso'

_publ_section_title
;
 Unusual binding mode of the biimidazolate bridging ligand in two novel
 heteropolynuclear complexes with an M2Ag2 [M = Ru(ii) or Os(ii)] core
;
_journal_issue 14
_journal_name_full 'Chemical Communications'
_journal_page_first 1292
_journal_paper_doi 10.1039/b100171j
_journal_year 2001
_chemical_formula_sum 'C56 H46 Ag2 Cl2 N20 O9 Ru2'
_chemical_formula_weight 1631.91
_chemical_name_systematic
; 
? 
;
_space_group_IT_number 52
_symmetry_cell_setting orthorhombic
_symmetry_space_group_name_Hall '-P 2a 2bc'
_symmetry_space_group_name_H-M 'P n n a'
_atom_sites_solution_hydrogens geom
_atom_sites_solution_primary direct
_atom_sites_solution_secondary difmap
_audit_creation_method SHELXL-97
_cell_angle_alpha 90.00
_cell_angle_beta 90.00
_cell_angle_gamma 90.00
_cell_formula_units_Z 4
_cell_length_a 34.037(5)
_cell_length_b 19.467(4)
_cell_length_c 10.0362(12)
_cell_measurement_reflns_used 25
_cell_measurement_temperature 293(2)
_cell_measurement_theta_max 23.650
_cell_measurement_theta_min 21.813
_cell_volume 6650.0(19)
_computing_cell_refinement 'CAD4-Express Software (Nonius, 1994)'
_computing_data_collection 'CAD4-Express Software (Nonius, 1994)'
_computing_data_reduction 'GENHKL (Kretschmar, 1997)'
_computing_molecular_graphics 'PLATON99 (Spek, 1999)'
_computing_publication_material 'SHELXL-97 (Sheldrick, 1997)'
_computing_structure_refinement 'SHELXL-97 (Sheldrick, 1997)'
_computing_structure_solution 'SHELXS-97 (Sheldrick, 1990)'
_diffrn_ambient_temperature 293(2)
_diffrn_measured_fraction_theta_full 0.904
_diffrn_measured_fraction_theta_max 0.904
_diffrn_measurement_device_type 'CAD4 Enraf Nonius'
_diffrn_measurement_method omega
_diffrn_radiation_monochromator graphite
_diffrn_radiation_source 'fine-focus sealed tube'
_diffrn_radiation_type CuK\a
_diffrn_radiation_wavelength 1.54184
_diffrn_reflns_av_R_equivalents 0.2122
_diffrn_reflns_av_sigmaI/netI 0.1357
_diffrn_reflns_limit_h_max 0
_diffrn_reflns_limit_h_min -42
_diffrn_reflns_limit_k_max 24
_diffrn_reflns_limit_k_min 0
_diffrn_reflns_limit_l_max 12
_diffrn_reflns_limit_l_min 0
_diffrn_reflns_number 7708
_diffrn_reflns_theta_full 75.89
_diffrn_reflns_theta_max 75.89
_diffrn_reflns_theta_min 2.60
_diffrn_standards_decay_% 0
_diffrn_standards_interval_time 120
_diffrn_standards_number 3
_exptl_absorpt_coefficient_mu 9.572
_exptl_absorpt_correction_T_max 0.973
_exptl_absorpt_correction_T_min 0.648
_exptl_absorpt_correction_type psi-scan
_exptl_crystal_colour violet
_exptl_crystal_density_diffrn 1.630
_exptl_crystal_density_method 'not measured'
_exptl_crystal_description plate
_exptl_crystal_F_000 3240
_exptl_crystal_size_max 0.25
_exptl_crystal_size_mid 0.15
_exptl_crystal_size_min 0.15
_refine_diff_density_max 1.099
_refine_diff_density_min -1.007
_refine_diff_density_rms 0.183
_refine_ls_extinction_method none
_refine_ls_goodness_of_fit_ref 0.876
_refine_ls_hydrogen_treatment noref
_refine_ls_matrix_type full
_refine_ls_number_parameters 383
_refine_ls_number_reflns 6955
_refine_ls_number_restraints 15
_refine_ls_restrained_S_all 0.878
_refine_ls_R_factor_all 0.1778
_refine_ls_R_factor_gt 0.0782
_refine_ls_shift/su_max 0.000
_refine_ls_shift/su_mean 0.000
_refine_ls_structure_factor_coef Fsqd
_refine_ls_weighting_details 'w=1/[\s^2^(Fo^2^)+(0.1437P)^2^+0.0000P] where P=(Fo^2^+2Fc^2^)/3'
_refine_ls_weighting_scheme calc
_refine_ls_wR_factor_gt 0.2151
_refine_ls_wR_factor_ref 0.2514
_reflns_number_gt 2834
_reflns_number_total 6955
_reflns_threshold_expression >2sigma(I)
_cod_data_source_file b100171j.txt
_cod_data_source_block Ru2Ag2
_cod_depositor_comments
;
The following automatic conversions were performed:

'_symmetry_cell_setting' value 'Orthorhombic' changed to
'orthorhombic' according to
/usr/data/users/saulius/automatic-downloads/retrospective/RSC/lib/dictionaries/cif_core.dic
dictionary named 'cif_core.dic' version 2.4.2 from
2011-04-26.

'_exptl_absorpt_correction_type' value 'Psi-scan'
changed to 'psi-scan' according to
/usr/data/users/saulius/automatic-downloads/retrospective/RSC/lib/dictionaries/cif_core.dic
dictionary named 'cif_core.dic' version 2.4.2 from 2011-04-26.

Automatic conversion script
Id: cif_fix_values 2281 2013-09-26 08:29:07Z andrius 

The following automatic conversions were performed:

'_refine_ls_weighting_scheme' value 'calc
w=1/[\s^2^(Fo^2^)+(0.1437P)^2^+0.0000P] where P=(Fo^2^+2Fc^2^)/3' was
changed to 'calc'. New tag '_refine_ls_weighting_details' was
created. The value of the new tag was set to
'w=1/[\s^2^(Fo^2^)+(0.1437P)^2^+0.0000P] where P=(Fo^2^+2Fc^2^)/3'.

Automatic conversion script
Id: cif_fix_values 3143 2015-03-26 13:38:13Z robertas 
;
_cod_original_cell_volume 6650.2(19)
_cod_original_sg_symbol_H-M Pnna
_cod_database_code 7115001

loop_
_symmetry_equiv_pos_as_xyz
'x, y, z'
'-x+1/2, -y, z'
'x, -y+1/2, -z+1/2'
'-x+1/2, y+1/2, -z+1/2'
'-x, -y, -z'
'x-1/2, y, -z'
'-x, y-1/2, z-1/2'
'x-1/2, -y-1/2, z-1/2'

loop_
_atom_site_label
_atom_site_type_symbol
_atom_site_fract_x
_atom_site_fract_y
_atom_site_fract_z
_atom_site_U_iso_or_equiv
_atom_site_adp_type
_atom_site_occupancy
_atom_site_calc_flag
_atom_site_refinement_flags
Ag1 Ag 0.17263(4) 0.2500 0.2500 0.0660(4) Uani 1 d S
Ag2 Ag 0.08772(4) 0.2500 0.2500 0.0700(4) Uani 1 d S
Ru1 Ru 0.12602(2) 0.45361(4) 0.67115(9) 0.0507(2) Uani 1 d .
N11 N 0.1601(3) 0.3967(5) 0.7970(9) 0.053(2) Uani 1 d .
N12 N 0.1985(3) 0.4969(5) 0.7891(11) 0.067(3) Uani 1 d .
N13 N 0.1677(3) 0.5191(5) 0.7244(9) 0.056(2) Uani 1 d .
N21 N 0.0929(3) 0.5138(5) 0.5528(9) 0.056(2) Uani 1 d .
N22 N 0.0497(3) 0.5100(5) 0.7369(10) 0.059(3) Uani 1 d .
N23 N 0.0800(3) 0.4787(5) 0.7874(10) 0.059(3) Uani 1 d .
N31 N 0.1614(3) 0.4205(5) 0.5148(10) 0.057(2) Uani 1 d .
N32 N 0.1723(3) 0.3433(5) 0.3512(10) 0.062(3) Uani 1 d .
N41 N 0.0951(3) 0.3681(5) 0.6006(10) 0.061(3) Uani 1 d .
N42 N 0.0881(3) 0.2857(5) 0.4462(10) 0.060(3) Uani 1 d .
C11 C 0.1552(4) 0.3326(6) 0.8460(12) 0.059(3) Uani 1 d .
H11 H 0.1315 0.3106 0.8286 0.071 Uiso 1 calc R
C12 C 0.1818(4) 0.2987(7) 0.9171(14) 0.075(4) Uani 1 d .
H12 H 0.1776 0.2535 0.9437 0.090 Uiso 1 calc R
C13 C 0.2161(4) 0.3335(8) 0.9505(15) 0.081(4) Uani 1 d .
H13 H 0.2355 0.3112 0.9992 0.098 Uiso 1 calc R
C14 C 0.2215(4) 0.3996(7) 0.9126(16) 0.076(4) Uani 1 d .
H14 H 0.2435 0.4244 0.9400 0.091 Uiso 1 calc R
C15 C 0.1937(3) 0.4284(7) 0.8328(14) 0.062(3) Uani 1 d .
C16 C 0.1747(4) 0.5894(6) 0.6725(15) 0.067(3) Uani 1 d .
C17 C 0.1410(4) 0.6311(7) 0.6693(13) 0.068(3) Uani 1 d .
H17 H 0.1169 0.6162 0.7018 0.081 Uiso 1 calc R
C18 C 0.1459(5) 0.6957(7) 0.6151(19) 0.100(6) Uani 1 d .
H18 H 0.1247 0.7255 0.6067 0.120 Uiso 1 calc R
C19 C 0.1840(6) 0.7154(8) 0.5725(19) 0.112(6) Uani 1 d .
H19 H 0.1874 0.7588 0.5354 0.135 Uiso 1 calc R
C110 C 0.2159(5) 0.6733(7) 0.584(2) 0.131(8) Uani 1 d .
H110 H 0.2407 0.6882 0.5571 0.157 Uiso 1 calc R
C111 C 0.2108(4) 0.6088(7) 0.6349(15) 0.077(4) Uani 1 d .
H111 H 0.2319 0.5790 0.6434 0.092 Uiso 1 calc R
C21 C 0.1007(4) 0.5393(7) 0.4305(14) 0.076(4) Uani 1 d .
H21 H 0.1249 0.5287 0.3926 0.091 Uiso 1 calc R
C22 C 0.0761(5) 0.5786(8) 0.3597(18) 0.098(5) Uani 1 d .
H22 H 0.0828 0.5949 0.2755 0.118 Uiso 1 calc R
C23 C 0.0405(5) 0.5939(9) 0.4168(18) 0.107(6) Uani 1 d .
H23 H 0.0228 0.6209 0.3694 0.129 Uiso 1 calc R
C24 C 0.0303(4) 0.5718(7) 0.5366(18) 0.084(4) Uani 1 d .
H24 H 0.0060 0.5825 0.5738 0.101 Uiso 1 calc R
C25 C 0.0580(4) 0.5315(6) 0.6048(16) 0.068(4) Uani 1 d .
C26 C 0.0730(5) 0.4573(6) 0.9204(14) 0.072(4) Uani 1 d .
C27 C 0.1046(5) 0.4563(8) 1.0085(14) 0.082(4) Uani 1 d .
H27 H 0.1296 0.4714 0.9852 0.098 Uiso 1 calc R
C28 C 0.0951(6) 0.4297(10) 1.1405(15) 0.118(8) Uani 1 d .
H28 H 0.1148 0.4273 1.2045 0.141 Uiso 1 calc R
C29 C 0.0584(7) 0.4085(10) 1.173(2) 0.123(8) Uani 1 d .
H29 H 0.0534 0.3943 1.2594 0.148 Uiso 1 calc R
C210 C 0.0292(6) 0.4072(9) 1.0846(18) 0.095(5) Uani 1 d .
H210 H 0.0045 0.3911 1.1093 0.114 Uiso 1 calc R
C211 C 0.0357(5) 0.4300(8) 0.9566(18) 0.087(4) Uani 1 d .
H211 H 0.0157 0.4276 0.8937 0.105 Uiso 1 calc R
C31 C 0.1473(3) 0.3650(6) 0.4497(11) 0.051(3) Uani 1 d .
C32 C 0.1964(3) 0.4370(7) 0.4564(13) 0.066(4) Uani 1 d .
H32 H 0.2126 0.4733 0.4807 0.079 Uiso 1 calc R
C33 C 0.2034(4) 0.3914(7) 0.3572(12) 0.066(3) Uani 1 d .
H33 H 0.2253 0.3916 0.3018 0.079 Uiso 1 calc R
C41 C 0.1101(3) 0.3379(6) 0.4933(13) 0.058(3) Uani 1 d .
C42 C 0.0613(3) 0.3322(7) 0.6261(14) 0.069(4) Uani 1 d .
H42 H 0.0439 0.3417 0.6949 0.083 Uiso 1 calc R
C43 C 0.0571(4) 0.2810(7) 0.5368(14) 0.072(4) Uani 1 d .
H43 H 0.0371 0.2484 0.5357 0.086 Uiso 1 calc R
O1 O 0.2591(6) 0.2500 0.2500 0.167(8) Uani 1 d S
Cl1 Cl 0.3146(4) 0.4047(7) 0.1518(14) 0.315(6) Uiso 1 d .
O11 O 0.3001(8) 0.4714(13) 0.159(3) 0.378 Uiso 1 d D
O12 O 0.2829(8) 0.3459(14) 0.159(3) 0.378 Uiso 1 d D
O13 O 0.3401(9) 0.3900(15) 0.030(3) 0.378 Uiso 1 d D
O14 O 0.3414(9) 0.3856(16) 0.281(3) 0.378 Uiso 1 d D

loop_
_atom_site_aniso_label
_atom_site_aniso_U_11
_atom_site_aniso_U_22
_atom_site_aniso_U_33
_atom_site_aniso_U_23
_atom_site_aniso_U_13
_atom_site_aniso_U_12
Ag1 0.0653(7) 0.0679(9) 0.0648(9) -0.0195(7) 0.000 0.000
Ag2 0.0629(7) 0.0781(10) 0.0691(9) -0.0247(8) 0.000 0.000
Ru1 0.0505(4) 0.0483(4) 0.0534(5) -0.0047(4) 0.0004(4) 0.0015(4)
N11 0.053(5) 0.055(6) 0.049(6) 0.000(4) 0.001(4) -0.002(4)
N12 0.052(5) 0.063(7) 0.085(8) 0.015(6) -0.019(5) -0.015(5)
N13 0.058(6) 0.059(6) 0.051(6) 0.001(5) 0.002(4) -0.010(4)
N21 0.060(6) 0.062(6) 0.046(6) -0.002(5) -0.016(5) 0.010(5)
N22 0.061(6) 0.061(6) 0.056(6) 0.002(5) -0.008(5) 0.016(5)
N23 0.075(6) 0.051(6) 0.051(6) -0.011(5) 0.011(5) -0.002(5)
N31 0.058(5) 0.060(6) 0.053(6) 0.001(5) 0.004(5) 0.006(5)
N32 0.071(6) 0.058(6) 0.057(6) -0.014(5) 0.006(5) 0.001(5)
N41 0.059(6) 0.073(7) 0.052(6) -0.012(5) -0.005(5) -0.005(5)
N42 0.062(6) 0.069(7) 0.050(6) -0.013(5) -0.001(5) -0.007(5)
C11 0.070(7) 0.046(7) 0.060(8) 0.009(6) 0.012(6) -0.001(5)
C12 0.095(10) 0.069(9) 0.063(9) 0.007(7) -0.008(8) 0.005(8)
C13 0.070(8) 0.084(10) 0.090(11) 0.020(9) -0.014(8) -0.002(8)
C14 0.056(7) 0.062(8) 0.110(12) 0.010(9) -0.011(8) -0.009(6)
C15 0.046(6) 0.072(8) 0.067(8) 0.016(7) -0.011(6) 0.003(5)
C16 0.076(8) 0.050(7) 0.077(9) 0.008(7) -0.019(8) -0.005(6)
C17 0.078(8) 0.068(8) 0.058(8) -0.006(7) -0.002(7) -0.001(6)
C18 0.105(11) 0.044(8) 0.152(17) 0.010(10) 0.022(12) 0.013(8)
C19 0.166(18) 0.054(9) 0.117(16) 0.026(10) -0.021(14) 0.010(11)
C110 0.106(12) 0.047(9) 0.24(2) 0.038(12) 0.073(15) -0.002(8)
C111 0.070(8) 0.066(9) 0.093(11) 0.021(8) 0.018(8) -0.002(7)
C21 0.083(9) 0.081(10) 0.065(9) -0.002(8) -0.017(7) 0.028(8)
C22 0.095(11) 0.111(13) 0.088(13) 0.012(10) 0.013(10) 0.031(10)
C23 0.098(12) 0.126(15) 0.098(13) 0.041(12) -0.019(11) 0.026(11)
C24 0.067(8) 0.086(10) 0.099(12) 0.010(10) -0.016(9) 0.004(8)
C25 0.060(7) 0.044(7) 0.100(11) 0.009(7) -0.006(7) 0.010(5)
C26 0.104(10) 0.050(7) 0.062(8) -0.002(7) 0.027(8) 0.023(7)
C27 0.107(11) 0.085(11) 0.053(8) -0.009(8) -0.009(8) 0.015(9)
C28 0.153(17) 0.155(18) 0.045(9) 0.005(10) 0.002(10) 0.096(15)
C29 0.145(17) 0.131(16) 0.094(14) 0.060(13) 0.081(14) 0.060(14)
C210 0.115(14) 0.093(12) 0.077(12) -0.004(10) 0.023(11) 0.010(10)
C211 0.090(10) 0.084(11) 0.088(12) 0.000(9) 0.016(9) 0.009(8)
C31 0.057(6) 0.050(7) 0.046(7) -0.009(6) 0.001(5) -0.002(5)
C32 0.053(6) 0.079(9) 0.064(8) 0.001(7) 0.018(6) -0.009(6)
C33 0.071(7) 0.087(10) 0.039(7) 0.007(6) 0.016(6) -0.004(7)
C41 0.047(6) 0.059(8) 0.069(8) -0.009(6) 0.001(6) -0.003(5)
C42 0.050(6) 0.078(9) 0.078(10) 0.003(8) 0.001(6) -0.013(6)
C43 0.077(8) 0.070(9) 0.068(9) -0.015(7) -0.004(7) -0.024(7)
O1 0.132(16) 0.155(19) 0.21(2) -0.020(17) 0.000 0.000

loop_
_atom_type_symbol
_atom_type_description
_atom_type_scat_dispersion_real
_atom_type_scat_dispersion_imag
_atom_type_scat_source
Ag Ag 0.1306 4.2820 'International Tables Vol C Tables 4.2.6.8 and 6.1.1.4'
Ru Ru 0.0552 3.2960 'International Tables Vol C Tables 4.2.6.8 and 6.1.1.4'
Cl Cl 0.3639 0.7018 'International Tables Vol C Tables 4.2.6.8 and 6.1.1.4'
O O 0.0492 0.0322 'International Tables Vol C Tables 4.2.6.8 and 6.1.1.4'
N N 0.0311 0.0180 'International Tables Vol C Tables 4.2.6.8 and 6.1.1.4'
C C 0.0181 0.0091 'International Tables Vol C Tables 4.2.6.8 and 6.1.1.4'
H H 0.0000 0.0000 'International Tables Vol C Tables 4.2.6.8 and 6.1.1.4'

loop_
_geom_angle_atom_site_label_1
_geom_angle_atom_site_label_2
_geom_angle_atom_site_label_3
_geom_angle
_geom_angle_site_symmetry_1
_geom_angle_publ_flag
N32 Ag1 N32 179.3(5) 3 y
N42 Ag2 N42 179.3(5) 3 y
N13 Ru1 N21 100.7(4) . y
N13 Ru1 N23 104.1(4) . y
N21 Ru1 N23 76.5(4) . y
N13 Ru1 N11 77.0(4) . y
N21 Ru1 N11 177.2(4) . y
N23 Ru1 N11 102.4(4) . y
N13 Ru1 N31 89.4(4) . y
N21 Ru1 N31 93.3(4) . y
N23 Ru1 N31 164.3(4) . y
N11 Ru1 N31 88.3(4) . y
N13 Ru1 N41 164.5(4) . y
N21 Ru1 N41 89.0(4) . y
N23 Ru1 N41 89.9(4) . y
N11 Ru1 N41 93.6(4) . y
N31 Ru1 N41 77.8(4) . y
C15 N11 C11 115.5(10) . ?
C15 N11 Ru1 113.5(8) . ?
C11 N11 Ru1 130.9(8) . ?
N13 N12 C15 111.8(9) . ?
N12 N13 C16 110.5(9) . ?
N12 N13 Ru1 119.7(8) . ?
C16 N13 Ru1 127.9(8) . ?
C25 N21 C21 115.6(11) . ?
C25 N21 Ru1 114.6(8) . ?
C21 N21 Ru1 129.9(9) . ?
N23 N22 C25 110.1(10) . ?
N22 N23 C26 111.7(10) . ?
N22 N23 Ru1 120.3(8) . ?
C26 N23 Ru1 127.3(9) . ?
C31 N31 C32 106.9(10) . ?
C31 N31 Ru1 114.0(7) . ?
C32 N31 Ru1 139.0(9) . ?
C31 N32 C33 103.3(9) . ?
C31 N32 Ag1 128.7(8) . ?
C33 N32 Ag1 126.4(8) . ?
C41 N41 C42 104.4(10) . ?
C41 N41 Ru1 115.6(8) . ?
C42 N41 Ru1 139.9(9) . ?
C41 N42 C43 104.0(10) . ?
C41 N42 Ag2 125.7(8) . ?
C43 N42 Ag2 126.0(8) . ?
C12 C11 N11 124.7(13) . ?
C12 C11 H11 117.7 . ?
N11 C11 H11 117.7 . ?
C11 C12 C13 117.4(13) . ?
C11 C12 H12 121.3 . ?
C13 C12 H12 121.3 . ?
C14 C13 C12 120.6(13) . ?
C14 C13 H13 119.7 . ?
C12 C13 H13 119.7 . ?
C13 C14 C15 117.4(13) . ?
C13 C14 H14 121.3 . ?
C15 C14 H14 121.3 . ?
N11 C15 C14 124.0(12) . ?
N11 C15 N12 116.6(10) . ?
C14 C15 N12 119.3(11) . ?
C111 C16 C17 125.4(13) . ?
C111 C16 N13 120.4(12) . ?
C17 C16 N13 114.2(12) . ?
C18 C17 C16 115.9(14) . ?
C18 C17 H17 122.0 . ?
C16 C17 H17 122.0 . ?
C17 C18 C19 118.4(14) . ?
C17 C18 H18 120.8 . ?
C19 C18 H18 120.8 . ?
C110 C19 C18 122.7(15) . ?
C110 C19 H19 118.7 . ?
C18 C19 H19 118.7 . ?
C19 C110 C111 118.7(15) . ?
C19 C110 H110 120.7 . ?
C111 C110 H110 120.7 . ?
C16 C111 C110 118.8(14) . ?
C16 C111 H111 120.6 . ?
C110 C111 H111 120.6 . ?
C22 C21 N21 124.7(14) . ?
C22 C21 H21 117.6 . ?
N21 C21 H21 117.6 . ?
C21 C22 C23 117.1(16) . ?
C21 C22 H22 121.5 . ?
C23 C22 H22 121.5 . ?
C24 C23 C22 122.7(16) . ?
C24 C23 H23 118.7 . ?
C22 C23 H23 118.7 . ?
C23 C24 C25 116.6(15) . ?
C23 C24 H24 121.7 . ?
C25 C24 H24 121.7 . ?
N21 C25 C24 123.3(14) . ?
N21 C25 N22 117.6(11) . ?
C24 C25 N22 119.1(13) . ?
C27 C26 N23 118.0(13) . ?
C27 C26 C211 121.5(14) . ?
N23 C26 C211 120.1(15) . ?
C26 C27 C28 114.2(16) . ?
C26 C27 H27 122.9 . ?
C28 C27 H27 122.9 . ?
C29 C28 C27 121.9(17) . ?
C29 C28 H28 119.0 . ?
C27 C28 H28 119.0 . ?
C210 C29 C28 122.5(16) . ?
C210 C29 H29 118.8 . ?
C28 C29 H29 118.8 . ?
C29 C210 C211 119.5(18) . ?
C29 C210 H210 120.2 . ?
C211 C210 H210 120.2 . ?
C210 C211 C26 120.2(17) . ?
C210 C211 H211 119.9 . ?
C26 C211 H211 119.9 . ?
N31 C31 N32 112.0(10) . ?
N31 C31 C41 117.3(10) . ?
N32 C31 C41 130.7(11) . ?
C33 C32 N31 108.4(11) . ?
C33 C32 H32 125.8 . ?
N31 C32 H32 125.8 . ?
C32 C33 N32 109.3(10) . ?
C32 C33 H33 125.3 . ?
N32 C33 H33 125.3 . ?
N41 C41 N42 113.7(10) . ?
N41 C41 C31 115.0(11) . ?
N42 C41 C31 131.2(11) . ?
C43 C42 N41 110.1(12) . ?
C43 C42 H42 124.9 . ?
N41 C42 H42 124.9 . ?
C42 C43 N42 107.6(11) . ?
C42 C43 H43 126.2 . ?
N42 C43 H43 126.2 . ?
O11 Cl1 O13 114.7(16) . ?
O11 Cl1 O12 115.7(16) . ?
O13 Cl1 O12 106.8(15) . ?
O11 Cl1 O14 111.7(16) . ?
O13 Cl1 O14 106.1(14) . ?
O12 Cl1 O14 100.6(14) . ?

loop_
_geom_bond_atom_site_label_1
_geom_bond_atom_site_label_2
_geom_bond_distance
_geom_bond_site_symmetry_2
_geom_bond_publ_flag
Ag1 N32 2.081(10) 3 y
Ag1 N32 2.081(10) . y
Ag1 Ag2 2.8899(19) . y
Ag2 N42 2.088(10) 3 y
Ag2 N42 2.088(10) . y
Ru1 N13 1.980(9) . y
Ru1 N21 2.012(9) . y
Ru1 N23 2.012(9) . y
Ru1 N11 2.042(9) . y
Ru1 N31 2.080(10) . y
Ru1 N41 2.093(10) . y
N11 C15 1.347(14) . ?
N11 C11 1.353(13) . ?
N12 N13 1.308(12) . ?
N12 C15 1.414(15) . ?
N13 C16 1.484(14) . ?
N21 C25 1.344(14) . ?
N21 C21 1.350(15) . ?
N22 N23 1.302(12) . ?
N22 C25 1.420(16) . ?
N23 C26 1.419(15) . ?
N31 C31 1.350(13) . ?
N31 C32 1.365(13) . ?
N32 C31 1.371(13) . ?
N32 C33 1.417(15) . ?
N41 C41 1.329(14) . ?
N41 C42 1.369(14) . ?
N42 C41 1.349(14) . ?
N42 C43 1.395(15) . ?
C11 C12 1.328(16) . ?
C11 H11 0.9300 . ?
C12 C13 1.393(18) . ?
C12 H12 0.9300 . ?
C13 C14 1.355(16) . ?
C13 H13 0.9300 . ?
C14 C15 1.362(16) . ?
C14 H14 0.9300 . ?
C16 C111 1.339(17) . ?
C16 C17 1.405(17) . ?
C17 C18 1.379(18) . ?
C17 H17 0.9300 . ?
C18 C19 1.42(2) . ?
C18 H18 0.9300 . ?
C19 C110 1.37(2) . ?
C19 H19 0.9300 . ?
C110 C111 1.367(17) . ?
C110 H110 0.9300 . ?
C111 H111 0.9300 . ?
C21 C22 1.341(18) . ?
C21 H21 0.9300 . ?
C22 C23 1.37(2) . ?
C22 H22 0.9300 . ?
C23 C24 1.32(2) . ?
C23 H23 0.9300 . ?
C24 C25 1.405(17) . ?
C24 H24 0.9300 . ?
C26 C27 1.393(19) . ?
C26 C211 1.421(19) . ?
C27 C28 1.46(2) . ?
C27 H27 0.9300 . ?
C28 C29 1.35(3) . ?
C28 H28 0.9300 . ?
C29 C210 1.33(2) . ?
C29 H29 0.9300 . ?
C210 C211 1.38(2) . ?
C210 H210 0.9300 . ?
C211 H211 0.9300 . ?
C31 C41 1.437(15) . ?
C32 C33 1.355(17) . ?
C32 H32 0.9300 . ?
C33 H33 0.9300 . ?
C42 C43 1.349(16) . ?
C42 H42 0.9300 . ?
C43 H43 0.9300 . ?
Cl1 O11 1.39(3) . ?
Cl1 O13 1.53(3) . ?
Cl1 O12 1.57(3) . ?
Cl1 O14 1.63(3) . ?

loop_
_geom_torsion_atom_site_label_1
_geom_torsion_atom_site_label_2
_geom_torsion_atom_site_label_3
_geom_torsion_atom_site_label_4
_geom_torsion
_geom_torsion_site_symmetry_1
_geom_torsion_site_symmetry_4
N32 Ag1 Ag2 N42 -41.3(4) 3 3
N32 Ag1 Ag2 N42 138.7(4) . 3
N32 Ag1 Ag2 N42 138.7(4) 3 .
N32 Ag1 Ag2 N42 -41.3(4) . .
N13 Ru1 N11 C15 -8.2(9) . .
N21 Ru1 N11 C15 -44(8) . .
N23 Ru1 N11 C15 -110.1(9) . .
N31 Ru1 N11 C15 81.5(9) . .
N41 Ru1 N11 C15 159.2(9) . .
N13 Ru1 N11 C11 174.2(11) . .
N21 Ru1 N11 C11 139(7) . .
N23 Ru1 N11 C11 72.3(10) . .
N31 Ru1 N11 C11 -96.1(10) . .
N41 Ru1 N11 C11 -18.4(10) . .
C15 N12 N13 C16 -176.4(11) . .
C15 N12 N13 Ru1 -10.8(14) . .
N21 Ru1 N13 N12 -170.8(9) . .
N23 Ru1 N13 N12 110.6(9) . .
N11 Ru1 N13 N12 10.8(9) . .
N31 Ru1 N13 N12 -77.5(9) . .
N41 Ru1 N13 N12 -43(2) . .
N21 Ru1 N13 C16 -8.0(10) . .
N23 Ru1 N13 C16 -86.6(10) . .
N11 Ru1 N13 C16 173.6(10) . .
N31 Ru1 N13 C16 85.3(10) . .
N41 Ru1 N13 C16 119.5(16) . .
N13 Ru1 N21 C25 -108.7(9) . .
N23 Ru1 N21 C25 -6.5(9) . .
N11 Ru1 N21 C25 -74(8) . .
N31 Ru1 N21 C25 161.3(9) . .
N41 Ru1 N21 C25 83.6(9) . .
N13 Ru1 N21 C21 70.6(12) . .
N23 Ru1 N21 C21 172.7(12) . .
N11 Ru1 N21 C21 106(8) . .
N31 Ru1 N21 C21 -19.4(12) . .
N41 Ru1 N21 C21 -97.1(12) . .
C25 N22 N23 C26 179.1(10) . .
C25 N22 N23 Ru1 -9.9(13) . .
N13 Ru1 N23 N22 107.3(9) . .
N21 Ru1 N23 N22 9.5(9) . .
N11 Ru1 N23 N22 -173.2(8) . .
N31 Ru1 N23 N22 -41.2(19) . .
N41 Ru1 N23 N22 -79.5(9) . .
N13 Ru1 N23 C26 -83.2(11) . .
N21 Ru1 N23 C26 179.0(11) . .
N11 Ru1 N23 C26 -3.7(11) . .
N31 Ru1 N23 C26 128.2(15) . .
N41 Ru1 N23 C26 90.0(11) . .
N13 Ru1 N31 C31 172.0(8) . .
N21 Ru1 N31 C31 -87.3(8) . .
N23 Ru1 N31 C31 -38.4(19) . .
N11 Ru1 N31 C31 95.0(8) . .
N41 Ru1 N31 C31 0.9(8) . .
N13 Ru1 N31 C32 -5.9(13) . .
N21 Ru1 N31 C32 94.8(13) . .
N23 Ru1 N31 C32 143.7(15) . .
N11 Ru1 N31 C32 -82.9(13) . .
N41 Ru1 N31 C32 -177.0(14) . .
N32 Ag1 N32 C31 37.8(9) 3 .
Ag2 Ag1 N32 C31 37.8(10) . .
N32 Ag1 N32 C33 -159.2(10) 3 .
Ag2 Ag1 N32 C33 -159.2(10) . .
N13 Ru1 N41 C41 -39(2) . .
N21 Ru1 N41 C41 90.1(9) . .
N23 Ru1 N41 C41 166.6(9) . .
N11 Ru1 N41 C41 -91.0(9) . .
N31 Ru1 N41 C41 -3.5(9) . .
N13 Ru1 N41 C42 145.5(15) . .
N21 Ru1 N41 C42 -85.7(14) . .
N23 Ru1 N41 C42 -9.2(14) . .
N11 Ru1 N41 C42 93.2(14) . .
N31 Ru1 N41 C42 -179.3(14) . .
N42 Ag2 N42 C41 47.0(9) 3 .
Ag1 Ag2 N42 C41 47.0(10) . .
N42 Ag2 N42 C43 -159.8(11) 3 .
Ag1 Ag2 N42 C43 -159.8(10) . .
C15 N11 C11 C12 -4.7(18) . .
Ru1 N11 C11 C12 172.9(10) . .
N11 C11 C12 C13 4(2) . .
C11 C12 C13 C14 1(2) . .
C12 C13 C14 C15 -5(2) . .
C11 N11 C15 C14 0.1(19) . .
Ru1 N11 C15 C14 -177.9(12) . .
C11 N11 C15 N12 -176.6(11) . .
Ru1 N11 C15 N12 5.5(15) . .
C13 C14 C15 N11 5(2) . .
C13 C14 C15 N12 -178.9(14) . .
N13 N12 C15 N11 3.0(17) . .
N13 N12 C15 C14 -173.8(12) . .
N12 N13 C16 C111 32.6(18) . .
Ru1 N13 C16 C111 -131.5(12) . .
N12 N13 C16 C17 -146.6(12) . .
Ru1 N13 C16 C17 49.2(16) . .
C111 C16 C17 C18 4(2) . .
N13 C16 C17 C18 -176.7(13) . .
C16 C17 C18 C19 -2(2) . .
C17 C18 C19 C110 0(3) . .
C18 C19 C110 C111 2(3) . .
C17 C16 C111 C110 -3(3) . .
N13 C16 C111 C110 178.0(15) . .
C19 C110 C111 C16 0(3) . .
C25 N21 C21 C22 -1(2) . .
Ru1 N21 C21 C22 179.3(12) . .
N21 C21 C22 C23 0(3) . .
C21 C22 C23 C24 0(3) . .
C22 C23 C24 C25 0(3) . .
C21 N21 C25 C24 2.2(19) . .
Ru1 N21 C25 C24 -178.4(10) . .
C21 N21 C25 N22 -175.7(11) . .
Ru1 N21 C25 N22 3.7(14) . .
C23 C24 C25 N21 -2(2) . .
C23 C24 C25 N22 176.1(14) . .
N23 N22 C25 N21 3.7(15) . .
N23 N22 C25 C24 -174.3(11) . .
N22 N23 C26 C27 -147.6(12) . .
Ru1 N23 C26 C27 42.2(16) . .
N22 N23 C26 C211 39.7(16) . .
Ru1 N23 C26 C211 -130.6(11) . .
N23 C26 C27 C28 -176.5(12) . .
C211 C26 C27 C28 -4(2) . .
C26 C27 C28 C29 0(2) . .
C27 C28 C29 C210 3(3) . .
C28 C29 C210 C211 -2(3) . .
C29 C210 C211 C26 -3(3) . .
C27 C26 C211 C210 6(2) . .
N23 C26 C211 C210 178.0(13) . .
C32 N31 C31 N32 1.1(13) . .
Ru1 N31 C31 N32 -177.4(7) . .
C32 N31 C31 C41 -179.8(11) . .
Ru1 N31 C31 C41 1.6(13) . .
C33 N32 C31 N31 -1.4(13) . .
Ag1 N32 C31 N31 164.6(8) . .
C33 N32 C31 C41 179.7(12) . .
Ag1 N32 C31 C41 -14.3(18) . .
C31 N31 C32 C33 -0.4(14) . .
Ru1 N31 C32 C33 177.7(9) . .
N31 C32 C33 N32 -0.5(15) . .
C31 N32 C33 C32 1.1(14) . .
Ag1 N32 C33 C32 -165.3(9) . .
C42 N41 C41 N42 1.1(15) . .
Ru1 N41 C41 N42 -176.1(8) . .
C42 N41 C41 C31 -177.4(10) . .
Ru1 N41 C41 C31 5.4(14) . .
C43 N42 C41 N41 -2.8(15) . .
Ag2 N42 C41 N41 155.1(9) . .
C43 N42 C41 C31 175.4(13) . .
Ag2 N42 C41 C31 -26.7(19) . .
N31 C31 C41 N41 -4.7(16) . .
N32 C31 C41 N41 174.2(12) . .
N31 C31 C41 N42 177.1(12) . .
N32 C31 C41 N42 -4(2) . .
C41 N41 C42 C43 1.2(15) . .
Ru1 N41 C42 C43 177.3(10) . .
N41 C42 C43 N42 -2.9(16) . .
C41 N42 C43 C42 3.4(14) . .
Ag2 N42 C43 C42 -154.4(9) . .
